data_1566611
loop_
_publ_author_name
'Jiang, Liyin'
'Sarr\'o, Pau'
'Teo, Wei Jie'
'Llop, Jordi'
'Suero, Marcos'

_publ_section_title
;
 Catalytic alkene skeletal modification for the construction of
 fluorinated tertiary stereocenters
;
_journal_name_full 'Chemical Science'
_journal_paper_doi 10.1039/D2SC00968D
_journal_year 2022
_chemical_absolute_configuration ad
_chemical_formula_sum 'C28 H41 F O4'
_chemical_formula_weight 460.61
_space_group_crystal_system monoclinic
_space_group_IT_number 4
_space_group_name_Hall 'P 2yb'
_space_group_name_H-M_alt 'P 1 21 1'
_atom_sites_solution_hydrogens geom
_audit_creation_method SHELXL-2018/3
_audit_update_record
;
2021-06-28 deposited with the CCDC.	2022-03-14 downloaded from the CCDC.
;
_cell_angle_alpha 90
_cell_angle_beta 98.797(6)
_cell_angle_gamma 90
_cell_formula_units_Z 4
_cell_length_a 10.3779(6)
_cell_length_b 7.2974(4)
_cell_length_c 33.470(3)
_cell_measurement_reflns_used 3464
_cell_measurement_temperature 100(2)
_cell_measurement_theta_max 25.2160
_cell_measurement_theta_min 2.4780
_cell_volume 2504.9(3)
_computing_cell_refinement 'CrysAlisPro 1.171.40.84a (Rigaku OD, 2020)'
_computing_data_collection 'CrysAlisPro 1.171.40.84a (Rigaku OD, 2020)'
_computing_data_reduction 'CrysAlisPro 1.171.40.84a (Rigaku OD, 2020)'
_computing_molecular_graphics 'shelXle (H\"ubschle, Sheldrick and Dittirch, 2011)'
_computing_publication_material 'SHELXL-2018/3 (Sheldrick, 2018)'
_computing_structure_refinement 'SHELXL-2018/3 (Sheldrick, 2018)'
_computing_structure_solution Sir2019
_diffrn_ambient_temperature 100(2)
_diffrn_detector_area_resol_mean 5.8140
_diffrn_detector_type 'PILATUS 200K'
_diffrn_measured_fraction_theta_full 0.971
_diffrn_measured_fraction_theta_max 0.838
_diffrn_measurement_device_type '1/4chi goniometer'
_diffrn_measurement_method
;
 Fullsphere data collection, phi and omega scans
;
_diffrn_radiation_monochromator 'Confocal Max Flux optic'
_diffrn_radiation_type MoK\a
_diffrn_radiation_wavelength 0.71075
_diffrn_reflns_av_R_equivalents 0.0422
_diffrn_reflns_av_unetI/netI 0.0812
_diffrn_reflns_Laue_measured_fraction_full 0.971
_diffrn_reflns_Laue_measured_fraction_max 0.838
_diffrn_reflns_limit_h_max 12
_diffrn_reflns_limit_h_min -12
_diffrn_reflns_limit_k_max 8
_diffrn_reflns_limit_k_min -9
_diffrn_reflns_limit_l_max 43
_diffrn_reflns_limit_l_min -40
_diffrn_reflns_number 14278
_diffrn_reflns_point_group_measured_fraction_full 0.840
_diffrn_reflns_point_group_measured_fraction_max 0.701
_diffrn_reflns_theta_full 25.242
_diffrn_reflns_theta_max 27.557
_diffrn_reflns_theta_min 1.986
_diffrn_source 'Microfocus rotating anode X-ray tube'
_diffrn_source_current 24
_diffrn_source_power 50
_diffrn_source_size '0.2 mm x 0.2 mm fine focus'
_diffrn_source_type 'Rigaku MicroMax-007HF'
_exptl_absorpt_coefficient_mu 0.084
_exptl_absorpt_correction_T_max 1.00000
_exptl_absorpt_correction_T_min 0.49118
_exptl_absorpt_correction_type multi-scan
_exptl_absorpt_process_details
;
 CrysAlisPro 1.171.40.35a (Rigaku Oxford Diffraction, 2018)
 Empirical absorption correction using spherical harmonics,
 implemented in SCALE3 ABSPACK scaling algorithm.
;
_exptl_crystal_density_diffrn 1.221
_exptl_crystal_description Plate
_exptl_crystal_F_000 1000
_exptl_crystal_size_max 0.150
_exptl_crystal_size_mid 0.050
_exptl_crystal_size_min 0.030
_refine_diff_density_max 0.260
_refine_diff_density_min -0.228
_refine_diff_density_rms 0.047
_refine_ls_abs_structure_details
;
 Flack x determined using 1669 quotients [(I+)-(I-)]/[(I+)+(I-)]
 (Parsons, Flack and Wagner, Acta Cryst. B69 (2013) 249-259).
;
_refine_ls_abs_structure_Flack 0.7(7)
_refine_ls_extinction_method none
_refine_ls_goodness_of_fit_ref 0.966
_refine_ls_hydrogen_treatment constr
_refine_ls_matrix_type full
_refine_ls_number_parameters 605
_refine_ls_number_reflns 8152
_refine_ls_number_restraints 1
_refine_ls_restrained_S_all 0.966
_refine_ls_R_factor_all 0.0942
_refine_ls_R_factor_gt 0.0535
_refine_ls_shift/su_max 0.000
_refine_ls_shift/su_mean 0.000
_refine_ls_structure_factor_coef Fsqd
_refine_ls_weighting_details 'w=1/[\s^2^(Fo^2^)+(0.0646P)^2^] where P=(Fo^2^+2Fc^2^)/3'
_refine_ls_weighting_scheme calc
_refine_ls_wR_factor_gt 0.1122
_refine_ls_wR_factor_ref 0.1279
_reflns_Friedel_coverage 0.551
_reflns_Friedel_fraction_full 0.685
_reflns_Friedel_fraction_max 0.540
_reflns_number_gt 5410
_reflns_number_total 8152
_reflns_threshold_expression 'I > 2\s(I)'
_cod_data_source_file d2sc00968d2.cif
_cod_data_source_block jly-2021-02
_cod_original_sg_symbol_H-M 'P 21'
_cod_database_code 1566611
_shelx_shelxl_version_number 2018/3
_shelx_space_group_comment
;
The symmetry employed for this shelxl refinement is uniquely defined
by the following loop, which should always be used as a source of
symmetry information in preference to the above space-group names.
They are only intended as comments.
;
_shelx_estimated_absorpt_t_min 0.987
_shelx_estimated_absorpt_t_max 0.997

loop_
_space_group_symop_operation_xyz
'x, y, z'
'-x, y+1/2, -z'

loop_
_atom_site_label
_atom_site_type_symbol
_atom_site_fract_x
_atom_site_fract_y
_atom_site_fract_z
_atom_site_U_iso_or_equiv
_atom_site_adp_type
_atom_site_occupancy
_atom_site_site_symmetry_order
_atom_site_calc_flag
_atom_site_refinement_flags_posn
_atom_site_refinement_flags_adp
_atom_site_refinement_flags_occupancy
_atom_site_disorder_assembly
_atom_site_disorder_group
O1A O 0.1070(3) 0.1409(4) 0.54102(9) 0.0398(8) Uani 1 1 d . . . . .
O2A O -0.0992(3) 0.1531(5) 0.55281(11) 0.0598(10) Uani 1 1 d . . . . .
O3A O 0.4269(3) 0.2809(5) 0.90571(9) 0.0476(9) Uani 1 1 d . . . . .
O4A O 0.5597(3) 0.4985(4) 0.93713(9) 0.0427(8) Uani 1 1 d . . . . .
F1A F 0.7714(2) 0.1240(4) 0.85655(8) 0.0461(7) Uani 1 1 d . . . . .
C1A C 0.5670(4) 0.2599(6) 0.82770(13) 0.0337(10) Uani 1 1 d . . . . .
H1A H 0.477585 0.281831 0.834354 0.040 Uiso 1 1 calc R U . . .
C2A C 0.5478(4) 0.1764(5) 0.78490(13) 0.0284(10) Uani 1 1 d . . . . .
C3A C 0.4409(4) 0.0277(6) 0.77589(13) 0.0320(10) Uani 1 1 d . . . . .
H3AA H 0.470505 -0.086020 0.790618 0.038 Uiso 1 1 calc R U . . .
H3AB H 0.360562 0.069944 0.785628 0.038 Uiso 1 1 calc R U . . .
C4A C 0.4111(4) -0.0125(6) 0.73077(12) 0.0306(10) Uani 1 1 d . . . . .
H4AA H 0.338162 -0.101261 0.726126 0.037 Uiso 1 1 calc R U . . .
H4AB H 0.488291 -0.072089 0.722334 0.037 Uiso 1 1 calc R U . . .
C5A C 0.3749(4) 0.1552(6) 0.70367(13) 0.0290(10) Uani 1 1 d . . . . .
H5A H 0.288433 0.198024 0.709720 0.035 Uiso 1 1 calc R U . . .
C6A C 0.3546(4) 0.1107(6) 0.65799(12) 0.0284(10) Uani 1 1 d . . . . .
C7A C 0.2308(4) -0.0098(6) 0.64775(13) 0.0316(10) Uani 1 1 d . . . . .
H7AA H 0.250247 -0.133092 0.659465 0.038 Uiso 1 1 calc R U . . .
H7AB H 0.160861 0.043917 0.661136 0.038 Uiso 1 1 calc R U . . .
C8A C 0.1790(4) -0.0316(6) 0.60283(13) 0.0332(11) Uani 1 1 d . . . . .
H8AA H 0.243387 -0.098582 0.589372 0.040 Uiso 1 1 calc R U . . .
H8AB H 0.096949 -0.102949 0.599286 0.040 Uiso 1 1 calc R U . . .
C9A C 0.1546(4) 0.1556(6) 0.58402(13) 0.0353(11) Uani 1 1 d . . . . .
H9A H 0.088408 0.221330 0.597501 0.042 Uiso 1 1 calc R U . . .
C10A C 0.2792(4) 0.2666(6) 0.58884(13) 0.0357(11) Uani 1 1 d . . . . .
H10A H 0.343891 0.204699 0.574578 0.043 Uiso 1 1 calc R U . . .
H10B H 0.261254 0.389200 0.576595 0.043 Uiso 1 1 calc R U . . .
C11A C 0.3342(4) 0.2870(6) 0.63316(13) 0.0304(10) Uani 1 1 d . . . . .
C12A C 0.3596(4) 0.4534(6) 0.64946(13) 0.0317(11) Uani 1 1 d . . . . .
H12A H 0.341169 0.556736 0.632269 0.038 Uiso 1 1 calc R U . . .
C13A C 0.4143(4) 0.4879(6) 0.69233(13) 0.0308(10) Uani 1 1 d . . . . .
H13A H 0.344710 0.537980 0.706393 0.037 Uiso 1 1 calc R U . . .
H13B H 0.483658 0.581662 0.693500 0.037 Uiso 1 1 calc R U . . .
C14A C 0.4704(4) 0.3176(5) 0.71444(13) 0.0276(10) Uani 1 1 d . . . . .
H14A H 0.555055 0.287354 0.705173 0.033 Uiso 1 1 calc R U . . .
C15A C 0.4950(4) 0.3453(5) 0.75979(13) 0.0298(10) Uani 1 1 d . . . . .
H15A H 0.408425 0.374402 0.767907 0.036 Uiso 1 1 calc R U . . .
C16A C 0.5875(4) 0.5003(6) 0.77667(13) 0.0367(11) Uani 1 1 d . . . . .
H16A H 0.542904 0.620552 0.773311 0.044 Uiso 1 1 calc R U . . .
H16B H 0.665286 0.503857 0.762881 0.044 Uiso 1 1 calc R U . . .
C17A C 0.6257(4) 0.4528(6) 0.82182(14) 0.0402(12) Uani 1 1 d . . . . .
H17A H 0.589808 0.544692 0.838890 0.048 Uiso 1 1 calc R U . . .
H17B H 0.721782 0.450383 0.829287 0.048 Uiso 1 1 calc R U . . .
C18A C 0.6762(4) 0.1061(6) 0.77308(13) 0.0364(11) Uani 1 1 d . . . . .
H18A H 0.664185 0.081926 0.743950 0.055 Uiso 1 1 calc R U . . .
H18B H 0.702008 -0.007260 0.787860 0.055 Uiso 1 1 calc R U . . .
H18C H 0.744327 0.198815 0.779901 0.055 Uiso 1 1 calc R U . . .
C19A C 0.4727(4) 0.0065(6) 0.64520(13) 0.0320(10) Uani 1 1 d . . . . .
H19A H 0.461187 -0.003211 0.615666 0.048 Uiso 1 1 calc R U . . .
H19B H 0.477914 -0.116534 0.657073 0.048 Uiso 1 1 calc R U . . .
H19C H 0.553233 0.073659 0.654813 0.048 Uiso 1 1 calc R U . . .
C20A C 0.6416(4) 0.1550(6) 0.86384(14) 0.0373(11) Uani 1 1 d . . . . .
C21A C 0.5865(4) -0.0353(6) 0.87048(14) 0.0443(12) Uani 1 1 d . . . . .
H21A H 0.494013 -0.024611 0.873086 0.066 Uiso 1 1 calc R U . . .
H21B H 0.634345 -0.089032 0.895228 0.066 Uiso 1 1 calc R U . . .
H21C H 0.595850 -0.114091 0.847389 0.066 Uiso 1 1 calc R U . . .
C22A C 0.6568(4) 0.2708(6) 0.90204(13) 0.0366(11) Uani 1 1 d . . . . .
C23A C 0.7720(4) 0.3042(7) 0.92430(15) 0.0509(13) Uani 1 1 d . . . . .
H23A H 0.777023 0.375884 0.948174 0.061 Uiso 1 1 calc R U . . .
H23B H 0.849312 0.256222 0.916309 0.061 Uiso 1 1 calc R U . . .
C24A C 0.5352(4) 0.3455(7) 0.91438(13) 0.0395(11) Uani 1 1 d . . . . .
C25A C 0.4460(4) 0.5859(7) 0.94927(15) 0.0470(13) Uani 1 1 d . . . . .
H25A H 0.394864 0.495609 0.962365 0.056 Uiso 1 1 calc R U . . .
H25B H 0.389535 0.636983 0.925347 0.056 Uiso 1 1 calc R U . . .
C26A C 0.4934(5) 0.7359(8) 0.97829(15) 0.0562(14) Uani 1 1 d . . . . .
H26A H 0.418598 0.797908 0.986956 0.084 Uiso 1 1 calc R U . . .
H26B H 0.543951 0.824417 0.965018 0.084 Uiso 1 1 calc R U . . .
H26C H 0.548731 0.683785 1.001904 0.084 Uiso 1 1 calc R U . . .
C27A C -0.0230(4) 0.1424(6) 0.52944(15) 0.0398(11) Uani 1 1 d . . . . .
C28A C -0.0570(4) 0.1319(7) 0.48466(14) 0.0480(12) Uani 1 1 d . . . . .
H28A H -0.133886 0.208011 0.475774 0.072 Uiso 1 1 calc R U . . .
H28B H -0.076102 0.004491 0.476588 0.072 Uiso 1 1 calc R U . . .
H28C H 0.016473 0.176320 0.472146 0.072 Uiso 1 1 calc R U . . .
O1B O 0.5912(3) 0.5814(4) 0.54524(9) 0.0433(8) Uani 1 1 d . . . . .
O2B O 0.4016(3) 0.7074(5) 0.55414(10) 0.0564(10) Uani 1 1 d . . . . .
O3B O 0.8920(3) 0.7138(4) 0.90083(9) 0.0447(8) Uani 1 1 d . . . . .
O4B O 0.9813(3) 0.8750(4) 0.95476(9) 0.0446(8) Uani 1 1 d . . . . .
F1B F 1.26467(19) 0.7477(4) 0.86218(7) 0.0391(6) Uani 1 1 d . . . . .
C1B C 1.0499(4) 0.8035(5) 0.82728(13) 0.0297(10) Uani 1 1 d . . . . .
H1B H 0.957580 0.805377 0.832495 0.036 Uiso 1 1 calc R U . . .
C2B C 1.0470(3) 0.7087(5) 0.78565(13) 0.0276(10) Uani 1 1 d . . . . .
C3B C 0.9549(4) 0.5436(5) 0.77745(12) 0.0291(10) Uani 1 1 d . . . . .
H3BA H 0.993426 0.436963 0.793253 0.035 Uiso 1 1 calc R U . . .
H3BB H 0.870674 0.572618 0.786438 0.035 Uiso 1 1 calc R U . . .
C4B C 0.9310(4) 0.4941(6) 0.73234(12) 0.0298(10) Uani 1 1 d . . . . .
H4BA H 1.013649 0.448065 0.724720 0.036 Uiso 1 1 calc R U . . .
H4BB H 0.866935 0.392710 0.728214 0.036 Uiso 1 1 calc R U . . .
C5B C 0.8811(4) 0.6512(5) 0.70380(13) 0.0279(10) Uani 1 1 d . . . . .
H5B H 0.793470 0.683996 0.710601 0.033 Uiso 1 1 calc R U . . .
C6B C 0.8579(4) 0.6002(6) 0.65882(12) 0.0272(10) Uani 1 1 d . . . . .
C7B C 0.7428(4) 0.4625(6) 0.65131(13) 0.0331(10) Uani 1 1 d . . . . .
H7BA H 0.772763 0.343510 0.663580 0.040 Uiso 1 1 calc R U . . .
H7BB H 0.672116 0.507526 0.665529 0.040 Uiso 1 1 calc R U . . .
C8B C 0.6864(4) 0.4300(6) 0.60694(13) 0.0355(11) Uani 1 1 d . . . . .
H8BA H 0.752861 0.372073 0.592767 0.043 Uiso 1 1 calc R U . . .
H8BB H 0.610419 0.346657 0.605072 0.043 Uiso 1 1 calc R U . . .
C9B C 0.6451(4) 0.6108(6) 0.58746(13) 0.0372(11) Uani 1 1 d . . . . .
H9B H 0.577566 0.668418 0.601791 0.045 Uiso 1 1 calc R U . . .
C10B C 0.7618(4) 0.7380(6) 0.58945(13) 0.0368(11) Uani 1 1 d . . . . .
H10C H 0.826752 0.683428 0.574186 0.044 Uiso 1 1 calc R U . . .
H10D H 0.733421 0.856640 0.576678 0.044 Uiso 1 1 calc R U . . .
C11B C 0.8236(4) 0.7700(6) 0.63257(13) 0.0293(10) Uani 1 1 d . . . . .
C12B C 0.8448(4) 0.9388(6) 0.64700(13) 0.0320(11) Uani 1 1 d . . . . .
H12B H 0.820578 1.037314 0.628841 0.038 Uiso 1 1 calc R U . . .
C13B C 0.9031(4) 0.9870(6) 0.68908(13) 0.0299(10) Uani 1 1 d . . . . .
H13C H 0.834214 1.037964 0.703292 0.036 Uiso 1 1 calc R U . . .
H13D H 0.969573 1.083683 0.688184 0.036 Uiso 1 1 calc R U . . .
C14B C 0.9662(4) 0.8251(5) 0.71297(12) 0.0273(10) Uani 1 1 d . . . . .
H14B H 1.053295 0.802126 0.704628 0.033 Uiso 1 1 calc R U . . .
C15B C 0.9858(4) 0.8640(5) 0.75782(12) 0.0276(10) Uani 1 1 d . . . . .
H15B H 0.896095 0.880857 0.764698 0.033 Uiso 1 1 calc R U . . .
C16B C 1.0612(4) 1.0346(5) 0.77396(12) 0.0301(10) Uani 1 1 d . . . . .
H16C H 1.009067 1.146705 0.766769 0.036 Uiso 1 1 calc R U . . .
H16D H 1.144315 1.044372 0.763044 0.036 Uiso 1 1 calc R U . . .
C17B C 1.0860(4) 1.0063(6) 0.81981(13) 0.0339(10) Uani 1 1 d . . . . .
H17C H 1.031213 1.090604 0.833190 0.041 Uiso 1 1 calc R U . . .
H17D H 1.178700 1.029728 0.830654 0.041 Uiso 1 1 calc R U . . .
C18B C 1.1845(4) 0.6587(5) 0.77730(13) 0.0302(10) Uani 1 1 d . . . . .
H18D H 1.180888 0.628695 0.748614 0.045 Uiso 1 1 calc R U . . .
H18E H 1.216918 0.552592 0.793785 0.045 Uiso 1 1 calc R U . . .
H18F H 1.243180 0.762978 0.784197 0.045 Uiso 1 1 calc R U . . .
C19B C 0.9802(4) 0.5109(6) 0.64518(13) 0.0341(10) Uani 1 1 d . . . . .
H19D H 0.964807 0.493715 0.615791 0.051 Uiso 1 1 calc R U . . .
H19E H 0.996861 0.391771 0.658490 0.051 Uiso 1 1 calc R U . . .
H19F H 1.055850 0.590897 0.652650 0.051 Uiso 1 1 calc R U . . .
C20B C 1.1301(4) 0.7231(6) 0.86527(13) 0.0337(11) Uani 1 1 d . . . . .
C21B C 1.1145(4) 0.5169(6) 0.87144(14) 0.0388(11) Uani 1 1 d . . . . .
H21D H 1.021785 0.487194 0.869850 0.058 Uiso 1 1 calc R U . . .
H21E H 1.160917 0.481653 0.898062 0.058 Uiso 1 1 calc R U . . .
H21F H 1.150881 0.449842 0.850377 0.058 Uiso 1 1 calc R U . . .
C22B C 1.1079(4) 0.8306(6) 0.90284(13) 0.0323(10) Uani 1 1 d . . . . .
C23B C 1.1937(4) 0.9524(7) 0.92061(14) 0.0447(12) Uani 1 1 d . . . . .
H23C H 1.175196 1.019667 0.943363 0.054 Uiso 1 1 calc R U . . .
H23D H 1.273311 0.971999 0.910531 0.054 Uiso 1 1 calc R U . . .
C24B C 0.9827(4) 0.7979(6) 0.91816(13) 0.0352(11) Uani 1 1 d . . . . .
C25B C 0.8642(4) 0.8416(8) 0.97261(15) 0.0514(13) Uani 1 1 d . . . . .
H25C H 0.847871 0.708268 0.973924 0.062 Uiso 1 1 calc R U . . .
H25D H 0.787983 0.899235 0.955883 0.062 Uiso 1 1 calc R U . . .
C26B C 0.8832(5) 0.9204(10) 1.01350(16) 0.0723(19) Uani 1 1 d . . . . .
H26D H 0.805140 0.898583 1.026024 0.108 Uiso 1 1 calc R U . . .
H26E H 0.898348 1.052508 1.011891 0.108 Uiso 1 1 calc R U . . .
H26F H 0.958636 0.862458 1.029848 0.108 Uiso 1 1 calc R U . . .
C27B C 0.4688(4) 0.6353(6) 0.53247(14) 0.0335(10) Uani 1 1 d . . . . .
C28B C 0.4282(4) 0.5943(7) 0.48913(14) 0.0462(12) Uani 1 1 d . . . . .
H28D H 0.388362 0.703594 0.475368 0.069 Uiso 1 1 calc R U . . .
H28E H 0.364658 0.493988 0.486282 0.069 Uiso 1 1 calc R U . . .
H28F H 0.504524 0.558247 0.477005 0.069 Uiso 1 1 calc R U . . .

loop_
_atom_site_aniso_label
_atom_site_aniso_U_11
_atom_site_aniso_U_22
_atom_site_aniso_U_33
_atom_site_aniso_U_23
_atom_site_aniso_U_13
_atom_site_aniso_U_12
O1A 0.0310(16) 0.0454(19) 0.043(2) -0.0031(16) 0.0061(14) 0.0038(15)
O2A 0.0313(18) 0.097(3) 0.051(2) 0.001(2) 0.0064(17) -0.0017(19)
O3A 0.0291(16) 0.061(2) 0.053(2) -0.0122(18) 0.0101(15) -0.0153(16)
O4A 0.0349(16) 0.0411(19) 0.053(2) -0.0078(17) 0.0108(15) -0.0008(15)
F1A 0.0292(13) 0.0484(16) 0.0600(18) -0.0029(14) 0.0050(12) 0.0064(12)
C1A 0.026(2) 0.032(3) 0.045(3) 0.000(2) 0.0097(19) 0.001(2)
C2A 0.024(2) 0.025(2) 0.038(3) 0.000(2) 0.0107(19) 0.0020(18)
C3A 0.028(2) 0.029(3) 0.042(3) 0.002(2) 0.013(2) 0.0002(19)
C4A 0.030(2) 0.024(2) 0.038(3) -0.001(2) 0.0064(19) -0.0010(19)
C5A 0.022(2) 0.029(2) 0.038(3) 0.000(2) 0.0125(19) -0.0012(19)
C6A 0.024(2) 0.024(2) 0.039(3) 0.001(2) 0.0092(19) 0.0021(18)
C7A 0.030(2) 0.023(2) 0.044(3) 0.001(2) 0.013(2) -0.0046(19)
C8A 0.030(2) 0.031(3) 0.040(3) -0.003(2) 0.011(2) -0.006(2)
C9A 0.029(2) 0.039(3) 0.038(3) -0.006(2) 0.007(2) 0.003(2)
C10A 0.033(2) 0.029(3) 0.047(3) 0.003(2) 0.009(2) 0.003(2)
C11A 0.020(2) 0.029(3) 0.044(3) 0.001(2) 0.0127(19) 0.0055(18)
C12A 0.027(2) 0.028(3) 0.042(3) 0.010(2) 0.011(2) 0.0052(19)
C13A 0.026(2) 0.022(2) 0.047(3) 0.002(2) 0.011(2) 0.0021(19)
C14A 0.023(2) 0.022(2) 0.041(3) 0.001(2) 0.0134(19) 0.0002(17)
C15A 0.023(2) 0.026(2) 0.043(3) -0.003(2) 0.0117(19) -0.0018(19)
C16A 0.033(2) 0.029(3) 0.047(3) 0.000(2) 0.004(2) -0.005(2)
C17A 0.039(2) 0.031(3) 0.052(3) -0.004(2) 0.011(2) -0.008(2)
C18A 0.027(2) 0.036(3) 0.047(3) 0.004(2) 0.009(2) 0.006(2)
C19A 0.028(2) 0.032(2) 0.039(3) -0.003(2) 0.0131(19) 0.0053(19)
C20A 0.021(2) 0.043(3) 0.047(3) -0.001(2) 0.004(2) 0.003(2)
C21A 0.045(3) 0.038(3) 0.048(3) 0.006(2) 0.002(2) -0.003(2)
C22A 0.032(2) 0.034(3) 0.044(3) 0.001(2) 0.007(2) -0.004(2)
C23A 0.036(3) 0.054(3) 0.062(3) -0.013(3) 0.002(2) -0.002(2)
C24A 0.041(3) 0.042(3) 0.035(3) 0.003(2) 0.004(2) 0.000(2)
C25A 0.038(3) 0.047(3) 0.057(3) -0.004(3) 0.011(2) 0.005(2)
C26A 0.053(3) 0.058(4) 0.060(3) -0.017(3) 0.015(3) 0.003(3)
C27A 0.030(3) 0.034(3) 0.055(3) 0.000(2) 0.004(2) -0.003(2)
C28A 0.043(3) 0.049(3) 0.050(3) 0.002(3) 0.000(2) -0.003(2)
O1B 0.0334(17) 0.055(2) 0.0397(19) -0.0079(16) 0.0008(15) 0.0151(15)
O2B 0.0372(18) 0.085(3) 0.047(2) -0.0129(19) 0.0056(16) 0.0165(18)
O3B 0.0334(17) 0.056(2) 0.047(2) -0.0051(17) 0.0126(15) -0.0108(16)
O4B 0.0352(17) 0.058(2) 0.043(2) -0.0102(17) 0.0159(15) -0.0052(15)
F1B 0.0245(12) 0.0460(16) 0.0472(16) 0.0019(13) 0.0074(11) 0.0007(11)
C1B 0.024(2) 0.027(2) 0.040(3) 0.000(2) 0.0113(19) 0.0011(18)
C2B 0.021(2) 0.025(2) 0.038(3) 0.002(2) 0.0073(19) 0.0042(18)
C3B 0.024(2) 0.028(2) 0.036(3) 0.005(2) 0.0092(19) -0.0004(18)
C4B 0.029(2) 0.023(2) 0.039(3) 0.001(2) 0.0092(19) 0.0006(19)
C5B 0.0187(19) 0.027(2) 0.039(3) 0.002(2) 0.0072(18) 0.0007(18)
C6B 0.022(2) 0.026(2) 0.036(3) 0.000(2) 0.0092(18) 0.0010(18)
C7B 0.031(2) 0.028(2) 0.041(3) 0.003(2) 0.008(2) -0.0025(19)
C8B 0.028(2) 0.035(3) 0.044(3) -0.002(2) 0.010(2) -0.006(2)
C9B 0.028(2) 0.045(3) 0.038(3) -0.006(2) 0.002(2) 0.007(2)
C10B 0.037(2) 0.031(3) 0.043(3) 0.006(2) 0.006(2) 0.007(2)
C11B 0.023(2) 0.031(3) 0.037(3) 0.003(2) 0.0106(18) 0.0052(19)
C12B 0.032(2) 0.027(3) 0.038(3) 0.010(2) 0.011(2) 0.0106(19)
C13B 0.026(2) 0.024(2) 0.042(3) 0.002(2) 0.013(2) 0.0022(19)
C14B 0.022(2) 0.025(2) 0.037(2) 0.002(2) 0.0082(18) 0.0008(18)
C15B 0.023(2) 0.023(2) 0.039(3) 0.003(2) 0.0106(19) 0.0019(18)
C16B 0.029(2) 0.021(2) 0.040(3) 0.0034(19) 0.0044(19) 0.0005(18)
C17B 0.034(2) 0.029(2) 0.040(3) -0.001(2) 0.009(2) 0.001(2)
C18B 0.024(2) 0.029(2) 0.039(3) -0.001(2) 0.0073(19) -0.0008(18)
C19B 0.030(2) 0.031(2) 0.042(3) 0.002(2) 0.0102(19) 0.004(2)
C20B 0.025(2) 0.034(3) 0.044(3) 0.001(2) 0.009(2) -0.004(2)
C21B 0.036(2) 0.037(3) 0.044(3) 0.004(2) 0.009(2) -0.001(2)
C22B 0.028(2) 0.032(3) 0.037(3) 0.000(2) 0.007(2) -0.001(2)
C23B 0.039(3) 0.050(3) 0.047(3) -0.006(3) 0.015(2) -0.005(2)
C24B 0.033(2) 0.041(3) 0.033(3) 0.002(2) 0.009(2) 0.004(2)
C25B 0.036(3) 0.068(4) 0.053(3) -0.007(3) 0.017(2) -0.002(3)
C26B 0.044(3) 0.126(6) 0.050(3) -0.016(4) 0.017(3) -0.006(3)
C27B 0.030(2) 0.027(2) 0.042(3) 0.001(2) 0.001(2) -0.003(2)
C28B 0.036(3) 0.049(3) 0.050(3) -0.001(3) -0.003(2) 0.008(2)

loop_
_atom_type_symbol
_atom_type_description
_atom_type_scat_dispersion_real
_atom_type_scat_dispersion_imag
_atom_type_scat_source
C C 0.0033 0.0016 'International Tables Vol C Tables 4.2.6.8 and 6.1.1.4'
H H 0.0000 0.0000 'International Tables Vol C Tables 4.2.6.8 and 6.1.1.4'
O O 0.0106 0.0060 'International Tables Vol C Tables 4.2.6.8 and 6.1.1.4'
F F 0.0171 0.0103 'International Tables Vol C Tables 4.2.6.8 and 6.1.1.4'

loop_
_geom_angle_atom_site_label_1
_geom_angle_atom_site_label_2
_geom_angle_atom_site_label_3
_geom_angle
_geom_angle_site_symmetry_1
_geom_angle_site_symmetry_3
_geom_angle_publ_flag
C27A O1A C9A 117.3(3) . . ?
C24A O4A C25A 115.4(3) . . ?
C20A C1A C2A 120.9(4) . . ?
C20A C1A C17A 112.9(3) . . ?
C2A C1A C17A 103.7(3) . . ?
C18A C2A C1A 112.2(3) . . ?
C18A C2A C15A 112.1(3) . . ?
C1A C2A C15A 100.1(3) . . ?
C18A C2A C3A 109.9(3) . . ?
C1A C2A C3A 116.4(3) . . ?
C15A C2A C3A 105.6(3) . . ?
C4A C3A C2A 111.1(3) . . ?
C3A C4A C5A 115.2(3) . . ?
C4A C5A C6A 113.6(3) . . ?
C4A C5A C14A 112.4(3) . . ?
C6A C5A C14A 112.1(3) . . ?
C11A C6A C5A 110.3(3) . . ?
C11A C6A C7A 108.4(3) . . ?
C5A C6A C7A 108.7(3) . . ?
C11A C6A C19A 108.1(3) . . ?
C5A C6A C19A 112.4(3) . . ?
C7A C6A C19A 108.8(3) . . ?
C8A C7A C6A 115.6(3) . . ?
C9A C8A C7A 109.2(3) . . ?
O1A C9A C8A 110.9(3) . . ?
O1A C9A C10A 107.5(3) . . ?
C8A C9A C10A 110.7(3) . . ?
C11A C10A C9A 110.2(3) . . ?
C12A C11A C10A 120.6(4) . . ?
C12A C11A C6A 122.6(4) . . ?
C10A C11A C6A 116.7(4) . . ?
C11A C12A C13A 124.8(4) . . ?
C12A C13A C14A 113.3(4) . . ?
C15A C14A C13A 111.9(3) . . ?
C15A C14A C5A 109.8(3) . . ?
C13A C14A C5A 109.2(3) . . ?
C14A C15A C16A 117.9(3) . . ?
C14A C15A C2A 115.5(3) . . ?
C16A C15A C2A 103.8(3) . . ?
C15A C16A C17A 104.4(3) . . ?
C16A C17A C1A 106.3(3) . . ?
F1A C20A C22A 104.7(3) . . ?
F1A C20A C21A 105.4(3) . . ?
C22A C20A C21A 112.0(4) . . ?
F1A C20A C1A 108.7(3) . . ?
C22A C20A C1A 111.1(4) . . ?
C21A C20A C1A 114.3(3) . . ?
C23A C22A C24A 120.3(4) . . ?
C23A C22A C20A 122.7(4) . . ?
C24A C22A C20A 117.0(4) . . ?
O3A C24A O4A 122.9(4) . . ?
O3A C24A C22A 125.8(4) . . ?
O4A C24A C22A 111.3(4) . . ?
O4A C25A C26A 107.6(4) . . ?
O2A C27A O1A 123.1(4) . . ?
O2A C27A C28A 125.7(4) . . ?
O1A C27A C28A 111.2(4) . . ?
C27B O1B C9B 118.2(3) . . ?
C24B O4B C25B 115.4(3) . . ?
C20B C1B C2B 120.7(3) . . ?
C20B C1B C17B 112.7(3) . . ?
C2B C1B C17B 104.6(3) . . ?
C3B C2B C18B 110.5(3) . . ?
C3B C2B C15B 106.3(3) . . ?
C18B C2B C15B 111.9(3) . . ?
C3B C2B C1B 115.9(3) . . ?
C18B C2B C1B 112.2(3) . . ?
C15B C2B C1B 99.5(3) . . ?
C4B C3B C2B 111.3(3) . . ?
C5B C4B C3B 115.2(3) . . ?
C4B C5B C6B 114.7(3) . . ?
C4B C5B C14B 111.2(3) . . ?
C6B C5B C14B 113.1(3) . . ?
C11B C6B C5B 110.8(3) . . ?
C11B C6B C7B 109.0(3) . . ?
C5B C6B C7B 108.5(3) . . ?
C11B C6B C19B 107.4(3) . . ?
C5B C6B C19B 112.1(3) . . ?
C7B C6B C19B 108.9(3) . . ?
C8B C7B C6B 115.4(3) . . ?
C9B C8B C7B 109.0(4) . . ?
O1B C9B C8B 109.5(4) . . ?
O1B C9B C10B 108.6(3) . . ?
C8B C9B C10B 110.1(3) . . ?
C11B C10B C9B 110.9(3) . . ?
C12B C11B C10B 121.0(4) . . ?
C12B C11B C6B 122.1(4) . . ?
C10B C11B C6B 116.9(4) . . ?
C11B C12B C13B 125.7(4) . . ?
C12B C13B C14B 113.3(3) . . ?
C15B C14B C13B 111.0(3) . . ?
C15B C14B C5B 109.7(3) . . ?
C13B C14B C5B 110.3(3) . . ?
C14B C15B C16B 119.3(3) . . ?
C14B C15B C2B 116.3(3) . . ?
C16B C15B C2B 104.2(3) . . ?
C15B C16B C17B 104.1(3) . . ?
C16B C17B C1B 106.4(3) . . ?
F1B C20B C1B 107.8(3) . . ?
F1B C20B C22B 105.5(3) . . ?
C1B C20B C22B 110.9(3) . . ?
F1B C20B C21B 105.0(3) . . ?
C1B C20B C21B 115.8(4) . . ?
C22B C20B C21B 111.1(4) . . ?
C23B C22B C24B 120.8(4) . . ?
C23B C22B C20B 122.4(4) . . ?
C24B C22B C20B 116.8(4) . . ?
O3B C24B O4B 122.4(4) . . ?
O3B C24B C22B 125.4(4) . . ?
O4B C24B C22B 112.2(4) . . ?
O4B C25B C26B 108.4(4) . . ?
O2B C27B O1B 123.2(4) . . ?
O2B C27B C28B 125.2(4) . . ?
O1B C27B C28B 111.7(4) . . ?

loop_
_geom_bond_atom_site_label_1
_geom_bond_atom_site_label_2
_geom_bond_distance
_geom_bond_site_symmetry_2
_geom_bond_publ_flag
O1A C27A 1.346(5) . ?
O1A C9A 1.453(5) . ?
O2A C27A 1.196(5) . ?
O3A C24A 1.212(5) . ?
O4A C24A 1.353(5) . ?
O4A C25A 1.453(5) . ?
F1A C20A 1.423(5) . ?
C1A C20A 1.537(6) . ?
C1A C2A 1.541(6) . ?
C1A C17A 1.558(6) . ?
C2A C18A 1.535(5) . ?
C2A C15A 1.544(6) . ?
C2A C3A 1.548(5) . ?
C3A C4A 1.523(6) . ?
C4A C5A 1.535(6) . ?
C5A C6A 1.546(6) . ?
C5A C14A 1.552(5) . ?
C6A C11A 1.529(6) . ?
C6A C7A 1.552(5) . ?
C6A C19A 1.556(5) . ?
C7A C8A 1.526(6) . ?
C8A C9A 1.509(6) . ?
C9A C10A 1.514(6) . ?
C10A C11A 1.513(6) . ?
C11A C12A 1.341(6) . ?
C12A C13A 1.481(6) . ?
C13A C14A 1.517(6) . ?
C14A C15A 1.513(6) . ?
C15A C16A 1.535(6) . ?
C16A C17A 1.542(6) . ?
C20A C22A 1.521(6) . ?
C20A C21A 1.531(6) . ?
C22A C23A 1.331(6) . ?
C22A C24A 1.490(6) . ?
C25A C26A 1.496(7) . ?
C27A C28A 1.488(6) . ?
O1B C27B 1.335(5) . ?
O1B C9B 1.454(5) . ?
O2B C27B 1.202(5) . ?
O3B C24B 1.196(5) . ?
O4B C24B 1.350(5) . ?
O4B C25B 1.454(5) . ?
F1B C20B 1.427(4) . ?
C1B C20B 1.526(6) . ?
C1B C2B 1.552(6) . ?
C1B C17B 1.556(6) . ?
C2B C3B 1.536(5) . ?
C2B C18B 1.539(5) . ?
C2B C15B 1.541(6) . ?
C3B C4B 1.535(5) . ?
C4B C5B 1.531(6) . ?
C5B C6B 1.534(6) . ?
C5B C14B 1.550(5) . ?
C6B C11B 1.530(6) . ?
C6B C7B 1.551(5) . ?
C6B C19B 1.556(5) . ?
C7B C8B 1.529(6) . ?
C8B C9B 1.505(6) . ?
C9B C10B 1.519(6) . ?
C10B C11B 1.505(6) . ?
C11B C12B 1.329(6) . ?
C12B C13B 1.488(6) . ?
C13B C14B 1.518(6) . ?
C14B C15B 1.511(6) . ?
C15B C16B 1.524(6) . ?
C16B C17B 1.530(6) . ?
C20B C22B 1.529(6) . ?
C20B C21B 1.531(6) . ?
C22B C23B 1.332(6) . ?
C22B C24B 1.488(6) . ?
C25B C26B 1.470(7) . ?
C27B C28B 1.478(6) . ?

loop_
_geom_torsion_atom_site_label_1
_geom_torsion_atom_site_label_2
_geom_torsion_atom_site_label_3
_geom_torsion_atom_site_label_4
_geom_torsion
_geom_torsion_site_symmetry_1
_geom_torsion_site_symmetry_2
_geom_torsion_site_symmetry_3
_geom_torsion_site_symmetry_4
_geom_torsion_publ_flag
C20A C1A C2A C18A -50.1(5) . . . . ?
C17A C1A C2A C18A 77.7(4) . . . . ?
C20A C1A C2A C15A -169.2(3) . . . . ?
C17A C1A C2A C15A -41.3(4) . . . . ?
C20A C1A C2A C3A 77.7(4) . . . . ?
C17A C1A C2A C3A -154.5(3) . . . . ?
C18A C2A C3A C4A -63.7(4) . . . . ?
C1A C2A C3A C4A 167.4(3) . . . . ?
C15A C2A C3A C4A 57.4(4) . . . . ?
C2A C3A C4A C5A -54.2(4) . . . . ?
C3A C4A C5A C6A 176.0(3) . . . . ?
C3A C4A C5A C14A 47.3(5) . . . . ?
C4A C5A C6A C11A -173.6(3) . . . . ?
C14A C5A C6A C11A -44.8(4) . . . . ?
C4A C5A C6A C7A 67.6(4) . . . . ?
C14A C5A C6A C7A -163.5(3) . . . . ?
C4A C5A C6A C19A -52.9(4) . . . . ?
C14A C5A C6A C19A 76.0(4) . . . . ?
C11A C6A C7A C8A 47.1(5) . . . . ?
C5A C6A C7A C8A 167.0(3) . . . . ?
C19A C6A C7A C8A -70.3(4) . . . . ?
C6A C7A C8A C9A -55.6(5) . . . . ?
C27A O1A C9A C8A 94.2(4) . . . . ?
C27A O1A C9A C10A -144.6(4) . . . . ?
C7A C8A C9A O1A 179.1(3) . . . . ?
C7A C8A C9A C10A 59.9(4) . . . . ?
O1A C9A C10A C11A -180.0(3) . . . . ?
C8A C9A C10A C11A -58.7(5) . . . . ?
C9A C10A C11A C12A -125.0(4) . . . . ?
C9A C10A C11A C6A 53.1(4) . . . . ?
C5A C6A C11A C12A 13.3(5) . . . . ?
C7A C6A C11A C12A 132.2(4) . . . . ?
C19A C6A C11A C12A -109.9(4) . . . . ?
C5A C6A C11A C10A -164.8(3) . . . . ?
C7A C6A C11A C10A -45.9(4) . . . . ?
C19A C6A C11A C10A 72.0(4) . . . . ?
C10A C11A C12A C13A -179.5(3) . . . . ?
C6A C11A C12A C13A 2.4(6) . . . . ?
C11A C12A C13A C14A 14.1(5) . . . . ?
C12A C13A C14A C15A -166.1(3) . . . . ?
C12A C13A C14A C5A -44.3(4) . . . . ?
C4A C5A C14A C15A -46.0(4) . . . . ?
C6A C5A C14A C15A -175.5(3) . . . . ?
C4A C5A C14A C13A -169.1(3) . . . . ?
C6A C5A C14A C13A 61.5(4) . . . . ?
C13A C14A C15A C16A -58.6(4) . . . . ?
C5A C14A C15A C16A 180.0(3) . . . . ?
C13A C14A C15A C2A 178.0(3) . . . . ?
C5A C14A C15A C2A 56.6(4) . . . . ?
C18A C2A C15A C14A 57.8(4) . . . . ?
C1A C2A C15A C14A 176.9(3) . . . . ?
C3A C2A C15A C14A -61.8(4) . . . . ?
C18A C2A C15A C16A -72.7(4) . . . . ?
C1A C2A C15A C16A 46.4(4) . . . . ?
C3A C2A C15A C16A 167.6(3) . . . . ?
C14A C15A C16A C17A -162.2(3) . . . . ?
C2A C15A C16A C17A -33.1(4) . . . . ?
C15A C16A C17A C1A 6.8(4) . . . . ?
C20A C1A C17A C16A 154.4(4) . . . . ?
C2A C1A C17A C16A 21.9(4) . . . . ?
C2A C1A C20A F1A 60.9(5) . . . . ?
C17A C1A C20A F1A -62.6(4) . . . . ?
C2A C1A C20A C22A 175.6(3) . . . . ?
C17A C1A C20A C22A 52.1(5) . . . . ?
C2A C1A C20A C21A -56.4(5) . . . . ?
C17A C1A C20A C21A -180.0(4) . . . . ?
F1A C20A C22A C23A -8.4(6) . . . . ?
C21A C20A C22A C23A 105.3(5) . . . . ?
C1A C20A C22A C23A -125.5(5) . . . . ?
F1A C20A C22A C24A 172.4(4) . . . . ?
C21A C20A C22A C24A -73.9(5) . . . . ?
C1A C20A C22A C24A 55.3(5) . . . . ?
C25A O4A C24A O3A -2.5(6) . . . . ?
C25A O4A C24A C22A 177.6(4) . . . . ?
C23A C22A C24A O3A -154.2(5) . . . . ?
C20A C22A C24A O3A 25.0(7) . . . . ?
C23A C22A C24A O4A 25.7(6) . . . . ?
C20A C22A C24A O4A -155.1(4) . . . . ?
C24A O4A C25A C26A 172.7(4) . . . . ?
C9A O1A C27A O2A -0.8(6) . . . . ?
C9A O1A C27A C28A 178.3(4) . . . . ?
C20B C1B C2B C3B 80.3(4) . . . . ?
C17B C1B C2B C3B -151.6(3) . . . . ?
C20B C1B C2B C18B -47.8(5) . . . . ?
C17B C1B C2B C18B 80.3(4) . . . . ?
C20B C1B C2B C15B -166.2(3) . . . . ?
C17B C1B C2B C15B -38.1(3) . . . . ?
C18B C2B C3B C4B -66.6(4) . . . . ?
C15B C2B C3B C4B 55.0(4) . . . . ?
C1B C2B C3B C4B 164.4(3) . . . . ?
C2B C3B C4B C5B -54.6(4) . . . . ?
C3B C4B C5B C6B 179.9(3) . . . . ?
C3B C4B C5B C14B 49.9(4) . . . . ?
C4B C5B C6B C11B -173.5(3) . . . . ?
C14B C5B C6B C11B -44.5(4) . . . . ?
C4B C5B C6B C7B 66.9(4) . . . . ?
C14B C5B C6B C7B -164.1(3) . . . . ?
C4B C5B C6B C19B -53.5(4) . . . . ?
C14B C5B C6B C19B 75.6(4) . . . . ?
C11B C6B C7B C8B 46.0(5) . . . . ?
C5B C6B C7B C8B 166.8(3) . . . . ?
C19B C6B C7B C8B -70.9(4) . . . . ?
C6B C7B C8B C9B -56.1(5) . . . . ?
C27B O1B C9B C8B 121.4(4) . . . . ?
C27B O1B C9B C10B -118.3(4) . . . . ?
C7B C8B C9B O1B -180.0(3) . . . . ?
C7B C8B C9B C10B 60.7(4) . . . . ?
O1B C9B C10B C11B -178.7(3) . . . . ?
C8B C9B C10B C11B -58.9(5) . . . . ?
C9B C10B C11B C12B -127.3(4) . . . . ?
C9B C10B C11B C6B 51.6(5) . . . . ?
C5B C6B C11B C12B 15.6(5) . . . . ?
C7B C6B C11B C12B 135.0(4) . . . . ?
C19B C6B C11B C12B -107.2(4) . . . . ?
C5B C6B C11B C10B -163.2(3) . . . . ?
C7B C6B C11B C10B -43.8(4) . . . . ?
C19B C6B C11B C10B 74.0(4) . . . . ?
C10B C11B C12B C13B 179.0(3) . . . . ?
C6B C11B C12B C13B 0.2(6) . . . . ?
C11B C12B C13B C14B 13.0(6) . . . . ?
C12B C13B C14B C15B -162.3(3) . . . . ?
C12B C13B C14B C5B -40.5(4) . . . . ?
C4B C5B C14B C15B -48.4(4) . . . . ?
C6B C5B C14B C15B -179.2(3) . . . . ?
C4B C5B C14B C13B -171.0(3) . . . . ?
C6B C5B C14B C13B 58.2(4) . . . . ?
C13B C14B C15B C16B -54.9(4) . . . . ?
C5B C14B C15B C16B -177.0(3) . . . . ?
C13B C14B C15B C2B 178.9(3) . . . . ?
C5B C14B C15B C2B 56.8(4) . . . . ?
C3B C2B C15B C14B -59.6(4) . . . . ?
C18B C2B C15B C14B 61.1(4) . . . . ?
C1B C2B C15B C14B 179.7(3) . . . . ?
C3B C2B C15B C16B 166.9(3) . . . . ?
C18B C2B C15B C16B -72.3(4) . . . . ?
C1B C2B C15B C16B 46.3(3) . . . . ?
C14B C15B C16B C17B -168.3(3) . . . . ?
C2B C15B C16B C17B -36.5(4) . . . . ?
C15B C16B C17B C1B 11.7(4) . . . . ?
C20B C1B C17B C16B 149.8(3) . . . . ?
C2B C1B C17B C16B 17.0(4) . . . . ?
C2B C1B C20B F1B 70.0(4) . . . . ?
C17B C1B C20B F1B -54.4(4) . . . . ?
C2B C1B C20B C22B -175.0(3) . . . . ?
C17B C1B C20B C22B 60.6(4) . . . . ?
C2B C1B C20B C21B -47.2(5) . . . . ?
C17B C1B C20B C21B -171.6(3) . . . . ?
F1B C20B C22B C23B 14.3(5) . . . . ?
C1B C20B C22B C23B -102.2(5) . . . . ?
C21B C20B C22B C23B 127.5(4) . . . . ?
F1B C20B C22B C24B -167.8(3) . . . . ?
C1B C20B C22B C24B 75.7(4) . . . . ?
C21B C20B C22B C24B -54.6(5) . . . . ?
C25B O4B C24B O3B 2.8(6) . . . . ?
C25B O4B C24B C22B -177.2(4) . . . . ?
C23B C22B C24B O3B 167.8(4) . . . . ?
C20B C22B C24B O3B -10.1(6) . . . . ?
C23B C22B C24B O4B -12.2(6) . . . . ?
C20B C22B C24B O4B 169.9(4) . . . . ?
C24B O4B C25B C26B 175.1(4) . . . . ?
C9B O1B C27B O2B 0.3(6) . . . . ?
C9B O1B C27B C28B -179.4(4) . . . . ?
